data_7719123
loop_
_publ_author_name
'Ge&#xdf;ner, Jakob'
'Ebbinghaus, Stefan G.'
'Jacobs, Jonas'

_publ_section_title
;
 Structure, magnetism and thermal stability of the <i>n</i> = 3
 Ruddlesden-Popper oxyfluoride
 La<sub>4</sub>Ni<sub>3</sub>O<sub>8.4</sub>F<sub>3.5</sub>.
;
_journal_issue 33
_journal_name_full 'Dalton transactions (Cambridge, England : 2003)'
_journal_page_first 12678
_journal_page_last 12688
_journal_paper_doi 10.1039/d5dt01138h
_journal_volume 54
_journal_year 2025
_chemical_formula_sum 'F7 La8 Ni6 O17'
_chemical_formula_weight 1868.42
_space_group_IT_number 14
_space_group_name_Hall '-P 2yab'
_space_group_name_H-M_alt 'P 1 21/a 1'
_symmetry_cell_setting monoclinic
_audit_update_record
;
2025-06-13 deposited with the CCDC.	2025-07-21 downloaded from the CCDC.
;
_cell_angle_alpha 90
_cell_angle_beta 90.848(5)
_cell_angle_gamma 90
_cell_formula_units_Z 2
_cell_length_a 5.42064(31)
_cell_length_b 5.50812(28)
_cell_length_c 29.9823(18)
_cell_measurement_temperature 300
_cell_volume 895.10(9)
_diffrn_ambient_temperature 300.0
_exptl_crystal_density_diffrn 6.9324
_pd_block_id 2025-05-14T12:39|ND_Only_fin|phase_1|noname
_pd_phase_name P21_a
_pd_proc_ls_pref_orient_corr 'March-Dollase correction coef. = 1.000 axis = [0, 0, 1]'
_refine_diff_density_max 130.205
_refine_diff_density_min -9.202
_refine_ls_weighting_scheme sigma
_cod_data_source_file d5dt01138h2.cif
_cod_data_source_block ND_Only_fin_phase_0
_cod_depositor_comments 'Adding full bibliography for 7719123.cif.'
_cod_original_cell_volume 895.10(6)
_cod_original_sg_symbol_H-M 'P 21/a'
_cod_database_code 7719123

loop_
_space_group_symop_id
_space_group_symop_operation_xyz
1 x,y,z
2 1/2-x,1/2+y,-z
3 -x,-y,-z
4 1/2+x,1/2-y,z

loop_
_atom_site_label
_atom_site_occupancy
_atom_site_fract_x
_atom_site_fract_y
_atom_site_fract_z
_atom_site_adp_type
_atom_site_U_iso_or_equiv
_atom_site_type_symbol
La1 1.0 0.494500 0.503770 0.434340 Uiso 0.016000 La3+
La2 1.0 0.008710 0.496860 0.066880 Uiso 0.016000 La3+
La3 1.0 0.007860 1.001840 0.311680 Uiso 0.016000 La3+
La4 1.0 0.501510 1.003230 0.194200 Uiso 0.016000 La3+
Ni1 1.0 0.500000 0.000000 0.500000 Uiso 0.007300 Ni3+
Ni2 1.0 0.000000 0.000000 0.000000 Uiso 0.007300 Ni3+
Ni3 1.0 0.005050 0.503090 0.370530 Uiso 0.007300 Ni3+
Ni4 1.0 0.008510 0.996690 0.123680 Uiso 0.007300 Ni3+
O1 0.9445 0.256890 0.241910 0.142200 Uiso 0.016700 O2-
F10 0.0555 0.256890 0.241910 0.142200 Uiso 0.016700 F1-
O2 0.9445 0.280490 0.711510 0.363810 Uiso 0.016700 O2-
F12 0.0555 0.280490 0.711510 0.363810 Uiso 0.016700 F1-
O3 0.9445 0.252480 0.742610 0.622780 Uiso 0.016700 O2-
F14 0.0555 0.252480 0.742610 0.622780 Uiso 0.016700 F1-
O4 0.9445 0.262950 0.756240 0.119510 Uiso 0.016700 O2-
F16 0.0555 0.262950 0.756240 0.119510 Uiso 0.016700 F1-
O5 0.9445 -0.002290 0.476590 0.314660 Uiso 0.016700 O2-
F18 0.0555 -0.002290 0.476590 0.314660 Uiso 0.016700 F1-
F20 1.0 0.027820 0.946880 0.193050 Uiso 0.016700 F1-
O7 0.9445 0.489290 0.948900 0.434550 Uiso 0.016700 O2-
F22 0.0555 0.489290 0.948900 0.434550 Uiso 0.016700 F1-
O8 0.9445 0.502610 0.440030 0.061160 Uiso 0.016700 O2-
F24 0.0555 0.502610 0.440030 0.061160 Uiso 0.016700 F1-
O9 0.9445 0.212110 0.783580 0.502540 Uiso 0.016700 O2-
F26 0.0555 0.212110 0.783580 0.502540 Uiso 0.016700 F1-
O10 0.9445 0.252510 0.752190 0.010180 Uiso 0.016700 O2-
F28 0.0555 0.252510 0.752190 0.010180 Uiso 0.016700 F1-
F1 1.0 0.253500 0.229750 0.251170 Uiso 0.010500 F1-
F2 1.0 0.214320 0.725370 0.259540 Uiso 0.010500 F1-

loop_
_atom_type_symbol
_atom_type_number_in_cell
_atom_type_scat_Cromer_Mann_a1
_atom_type_scat_Cromer_Mann_a2
_atom_type_scat_Cromer_Mann_a3
_atom_type_scat_Cromer_Mann_a4
_atom_type_scat_Cromer_Mann_b1
_atom_type_scat_Cromer_Mann_b2
_atom_type_scat_Cromer_Mann_b3
_atom_type_scat_Cromer_Mann_b4
_atom_type_scat_Cromer_Mann_c
_atom_type_scat_length_neutron
_atom_type_scat_source
F1- 14 3.5392 2.6412 1.517 1.0243 10.2825 4.2944 0.2615 26.1476 0.2776 0.5654 https://github.com/AdvancedPhotonSource/GSAS-II/blob/master/GSASII/atmdata.py
La3+ 16 20.578 19.599 11.3727 3.2872 2.9482 0.2445 18.7726 133.124 2.1468 0.824 https://github.com/AdvancedPhotonSource/GSAS-II/blob/master/GSASII/atmdata.py
Ni2+ 12 12.8376 7.292 4.4438 2.38 3.8785 0.2565 12.1763 66.3421 1.0341 1.03 https://github.com/AdvancedPhotonSource/GSAS-II/blob/master/GSASII/atmdata.py
O2- 34 3.0485 2.2868 1.5463 0.867 13.2771 5.7011 0.3239 32.9089 0.2508 0.5804 https://github.com/AdvancedPhotonSource/GSAS-II/blob/master/GSASII/atmdata.py

loop_
_geom_angle_atom_site_label_1
_geom_angle_atom_site_label_2
_geom_angle_atom_site_label_3
_geom_angle
_geom_angle_site_symmetry_1
_geom_angle_site_symmetry_2
_geom_angle_site_symmetry_3
_geom_angle_publ_flag
O2 La3 F2 111.389 4_465 1_555 1_555 yes
La4 F10 La4 101.79 1_545 1_555 4_465 yes
La4 F10 Ni4 100.012 1_545 1_555 1_545 yes
La4 F10 Ni4 100.109 4_465 1_555 1_545 yes
La3 F12 Ni3 101.049 4_565 1_555 1_555 yes
La3 F12 Ni3 97.903 4_565 1_555 4_565 yes
Ni3 F12 Ni3 161.016 1_555 1_555 4_565 yes
Ni3 F14 Ni3 167.722 2_556 1_555 3_566 yes
La2 F16 La2 101.866 1_555 1_555 4_565 yes
La2 F16 Ni4 92.586 1_555 1_555 1_555 yes
La2 F16 Ni4 93.225 4_565 1_555 1_555 yes
La2 F16 Ni4 90.089 1_555 1_555 4_565 yes
La2 F16 Ni4 93.466 4_565 1_555 4_565 yes
Ni4 F16 Ni4 172.13 1_555 1_555 4_565 yes
La1 F22 Ni1 98.296 1_555 1_555 1_565 yes
La1 F22 Ni3 97.649 1_555 1_555 4_565 yes
Ni1 F22 Ni3 163.456 1_565 1_555 4_565 yes
La2 F24 Ni2 104.278 4_555 1_555 2_555 yes
La2 F24 Ni4 96.461 4_555 1_555 4_565 yes
Ni2 F24 Ni4 159.246 2_555 1_555 4_565 yes
La1 F26 Ni1 95.679 2_556 1_555 1_565 yes
La1 F26 Ni1 98.452 2_556 1_555 2_556 yes
Ni1 F26 Ni1 163.089 1_565 1_555 2_556 yes
Ni2 F28 Ni2 162.022 1_565 1_555 2_555 yes

loop_
_geom_bond_atom_site_label_1
_geom_bond_atom_site_label_2
_geom_bond_distance
_geom_bond_site_symmetry_1
_geom_bond_site_symmetry_2
_geom_bond_publ_flag
La1 O2 2.65615 1_555 1_555 yes
La1 O3 2.59372 1_555 2_546 yes
La1 O3 2.59349 1_555 3_666 yes
La1 O7 2.45197 1_555 1_555 yes
La1 F22 2.75104 1_555 4_465 yes
La1 F22 2.69464 1_555 4_565 yes
La1 O9 2.52372 1_555 2_546 yes
La1 O9 2.62152 1_555 4_565 yes
La2 O4 2.52318 1_555 1_555 yes
La2 O4 2.48533 1_555 4_465 yes
La2 O8 2.41273 1_555 4_455 yes
La2 F24 2.76401 1_555 1_455 yes
La2 F24 2.70342 1_555 1_555 yes
La2 O10 2.58464 1_555 1_555 yes
La2 O10 2.58049 1_555 4_465 yes
La3 O2 2.66761 1_555 1_555 yes
La3 O2 2.32376 1_555 4_465 yes
La3 O3 2.68934 1_555 2_556 yes
La3 F14 2.81358 1_555 3_576 yes
La3 O5 2.61712 1_555 1_565 yes
La3 O5 2.65813 1_555 4_565 yes
La3 F18 2.77066 1_555 4_465 yes
La3 F1 2.5907(2) 1_555 1_565 yes
La3 F1 2.7026(2) 1_555 4_465 yes
La3 F2 2.46310(10) 1_555 1_555 yes
La3 F2 2.5433(2) 1_555 4_465 yes
La4 O1 2.41996 1_555 1_565 yes
La4 O1 2.52616 1_555 4_565 yes
La4 O6 2.58614 1_555 1_555 yes
La4 O6 2.48365 1_555 4_565 yes
La4 F20 2.87046 1_555 1_655 yes
La4 F1 2.5198(2) 1_555 1_565 yes
La4 F1 2.6225(2) 1_555 4_565 yes
La4 F2 2.5860(2) 1_555 4_565 yes
Ni1 O7 1.98245 1_555 1_545 yes
Ni1 O7 1.98245 1_555 3_666 yes
Ni1 O9 1.96609 1_555 1_545 yes
Ni1 O9 1.94039 1_555 2_546 yes
Ni1 O9 1.96609 1_555 3_666 yes
Ni1 O9 1.94039 1_555 4_555 yes
Ni2 O8 1.86317 1_555 2_545 yes
Ni2 O8 1.86317 1_555 4_455 yes
Ni2 O10 1.95383 1_555 1_545 yes
Ni2 O10 1.95824 1_555 2_545 yes
Ni2 O10 1.95383 1_555 3_565 yes
Ni2 O10 1.95824 1_555 4_455 yes
Ni3 O2 1.89651 1_555 1_555 yes
Ni3 O2 1.99658 1_555 4_465 yes
Ni3 O3 1.95408 1_555 2_546 yes
Ni3 O3 1.95672 1_555 3_566 yes
Ni3 O5 1.68142 1_555 1_555 yes
Ni3 O7 1.94063 1_555 4_465 yes
Ni4 O1 1.98078 1_555 1_565 yes
Ni4 O1 2.06494 1_555 4_465 yes
Ni4 O4 1.9176 1_555 1_555 yes
Ni4 O4 1.9296 1_555 4_465 yes
Ni4 O6 2.09892 1_555 1_555 yes
Ni4 O8 1.90635 1_555 4_465 yes
O1 La4 2.41996 1_555 1_545 yes
O1 La4 2.52616 1_555 4_465 yes
O1 Ni4 1.98078 1_555 1_545 yes
O1 Ni4 2.06494 1_555 4_565 yes
F10 La4 2.41996 1_555 1_545 yes
F10 La4 2.52616 1_555 4_465 yes
F10 Ni4 1.98078 1_555 1_545 yes
F10 Ni4 2.06494 1_555 4_565 yes
O2 La1 2.65615 1_555 1_555 yes
O2 La3 2.66761 1_555 1_555 yes
O2 La3 2.32376 1_555 4_565 yes
O2 Ni3 1.89651 1_555 1_555 yes
O2 Ni3 1.99658 1_555 4_565 yes
F12 La1 2.65615 1_555 1_555 yes
F12 La3 2.66761 1_555 1_555 yes
F12 La3 2.32376 1_555 4_565 yes
F12 Ni3 1.89651 1_555 1_555 yes
F12 Ni3 1.99658 1_555 4_565 yes
O3 La1 2.59372 1_555 2_556 yes
O3 La1 2.59349 1_555 3_666 yes
O3 La3 2.68934 1_555 2_546 yes
O3 Ni3 1.95408 1_555 2_556 yes
O3 Ni3 1.95672 1_555 3_566 yes
F14 La1 2.59372 1_555 2_556 yes
F14 La1 2.59349 1_555 3_666 yes
F14 La3 2.68934 1_555 2_546 yes
F14 La3 2.81358 1_555 3_576 yes
F14 Ni3 1.95408 1_555 2_556 yes
F14 Ni3 1.95672 1_555 3_566 yes
O4 La2 2.52318 1_555 1_555 yes
O4 La2 2.48533 1_555 4_565 yes
O4 Ni4 1.9176 1_555 1_555 yes
O4 Ni4 1.9296 1_555 4_565 yes
F16 La2 2.52318 1_555 1_555 yes
F16 La2 2.48533 1_555 4_565 yes
F16 Ni4 1.9176 1_555 1_555 yes
F16 Ni4 1.9296 1_555 4_565 yes
O5 La3 2.61712 1_555 1_545 yes
O5 La3 2.65813 1_555 4_465 yes
O5 Ni3 1.68142 1_555 1_555 yes
F18 La3 2.61712 1_555 1_545 yes
F18 La3 2.65813 1_555 4_465 yes
F18 La3 2.77066 1_555 4_565 yes
F18 Ni3 1.68142 1_555 1_555 yes
O6 La4 2.58614 1_555 1_555 yes
O6 La4 2.48365 1_555 4_465 yes
O6 Ni4 2.09892 1_555 1_555 yes
F20 La4 2.87046 1_555 1_455 yes
F20 La4 2.58614 1_555 1_555 yes
F20 La4 2.48365 1_555 4_465 yes
F20 Ni4 2.09892 1_555 1_555 yes
O7 La1 2.45197 1_555 1_555 yes
O7 Ni1 1.98245 1_555 1_565 yes
O7 Ni3 1.94063 1_555 4_565 yes
F22 La1 2.45197 1_555 1_555 yes
F22 La1 2.69464 1_555 4_465 yes
F22 La1 2.75104 1_555 4_565 yes
F22 Ni1 1.98245 1_555 1_565 yes
F22 Ni3 1.94063 1_555 4_565 yes
O8 La2 2.41273 1_555 4_555 yes
O8 Ni2 1.86317 1_555 2_555 yes
O8 Ni4 1.90635 1_555 4_565 yes
F24 La2 2.70342 1_555 1_555 yes
F24 La2 2.76401 1_555 1_655 yes
F24 La2 2.41273 1_555 4_555 yes
F24 Ni2 1.86317 1_555 2_555 yes
F24 Ni4 1.90635 1_555 4_565 yes
O9 La1 2.52372 1_555 2_556 yes
O9 La1 2.62152 1_555 4_465 yes
O9 Ni1 1.96609 1_555 1_565 yes
O9 Ni1 1.94039 1_555 2_556 yes
F26 La1 2.52372 1_555 2_556 yes
F26 La1 2.62152 1_555 4_465 yes
F26 Ni1 1.96609 1_555 1_565 yes
F26 Ni1 1.94039 1_555 2_556 yes
O10 La2 2.58464 1_555 1_555 yes
O10 La2 2.58049 1_555 4_565 yes
O10 Ni2 1.95383 1_555 1_565 yes
O10 Ni2 1.95824 1_555 2_555 yes
F28 La2 2.58464 1_555 1_555 yes
F28 La2 2.58049 1_555 4_565 yes
F28 Ni2 1.95383 1_555 1_565 yes
F28 Ni2 1.95824 1_555 2_555 yes
F1 La3 2.5907(2) 1_555 1_545 yes
F1 La3 2.7026(2) 1_555 4_565 yes
F1 La4 2.5198(2) 1_555 1_545 yes
F1 La4 2.6225(2) 1_555 4_465 yes
F2 La3 2.46310(10) 1_555 1_555 yes
F2 La3 2.5433(2) 1_555 4_565 yes
F2 La4 2.5860(2) 1_555 4_465 yes
